data_4104303
loop_
_publ_author_name
'Masaaki Nakamoto'
'Yusuke Inagaki'
'Motoaki Nishina'
'Akira Sekiguchi'

_publ_section_title
;
 Perfluoroaryltetrahedranes: Tetrahedranes with Extended \s-\p Conjugation
;
_journal_name_full 'Journal of the American Chemical Society'
_journal_page_first 3172
_journal_page_last 3173
_journal_paper_doi 10.1021/ja810055w
_journal_volume 131
_journal_year 2009
_chemical_formula_sum 'C27 H32 F4 Si3'
_chemical_formula_weight 516.80
_chemical_name_systematic
; 
 1-phenylethynyl(2,3,5,6-tetrafluorophenylene)-4-tetrahedrane 
;
_space_group_IT_number 14
_symmetry_cell_setting monoclinic
_symmetry_space_group_name_Hall '-P 2ybc'
_symmetry_space_group_name_H-M 'P 1 21/c 1'
_atom_sites_solution_hydrogens geom
_atom_sites_solution_primary direct
_atom_sites_solution_secondary difmap
_audit_creation_method SHELXL-97
_cell_angle_alpha 90.00
_cell_angle_beta 122.588(3)
_cell_angle_gamma 90.00
_cell_formula_units_Z 4
_cell_length_a 10.0570(3)
_cell_length_b 22.3550(9)
_cell_length_c 16.0170(6)
_cell_measurement_reflns_used 30853
_cell_measurement_temperature 150
_cell_measurement_theta_max 28.02
_cell_measurement_theta_min 2.23
_cell_volume 3034.1(2)
_computing_cell_refinement 'HKL scalepack'
_computing_data_collection 'MacScience Xpress'
_computing_data_reduction Denzo
_computing_molecular_graphics ORTEP
_computing_publication_material CIFTAB
_computing_structure_refinement 'SHELXL-97 (Sheldrick, 1997)'
_computing_structure_solution SIR92
_diffrn_ambient_temperature 150
_diffrn_measured_fraction_theta_full 0.967
_diffrn_measured_fraction_theta_max 0.967
_diffrn_measurement_device 'MacScience DIP2030 Image plate'
_diffrn_radiation_monochromator graphite
_diffrn_radiation_source 'rotating anode'
_diffrn_radiation_type MoK\a
_diffrn_radiation_wavelength 0.71070
_diffrn_reflns_av_R_equivalents 0.034
_diffrn_reflns_av_sigmaI/netI 0.0295
_diffrn_reflns_limit_h_max 13
_diffrn_reflns_limit_h_min 0
_diffrn_reflns_limit_k_max 0
_diffrn_reflns_limit_k_min -29
_diffrn_reflns_limit_l_max 16
_diffrn_reflns_limit_l_min -21
_diffrn_reflns_number 30853
_diffrn_reflns_theta_full 28.02
_diffrn_reflns_theta_max 28.02
_diffrn_reflns_theta_min 2.23
_exptl_absorpt_coefficient_mu 0.193
_exptl_absorpt_correction_type none
_exptl_crystal_colour 'pale yellow'
_exptl_crystal_density_diffrn 1.131
_exptl_crystal_density_meas ?
_exptl_crystal_density_method 'not measured'
_exptl_crystal_description plate
_exptl_crystal_F_000 1088
_exptl_crystal_size_max 0.30
_exptl_crystal_size_mid 0.25
_exptl_crystal_size_min 0.05
_refine_diff_density_max 0.507
_refine_diff_density_min -0.354
_refine_diff_density_rms 0.065
_refine_ls_extinction_coef 0.0222(18)
_refine_ls_extinction_expression Fc^*^=kFc[1+0.001xFc^2^\l^3^/sin(2\q)]^-1/4^
_refine_ls_extinction_method SHELXL
_refine_ls_goodness_of_fit_ref 1.038
_refine_ls_hydrogen_treatment constr
_refine_ls_matrix_type full
_refine_ls_number_parameters 308
_refine_ls_number_reflns 7112
_refine_ls_number_restraints 0
_refine_ls_restrained_S_all 1.038
_refine_ls_R_factor_all 0.0579
_refine_ls_R_factor_gt 0.0483
_refine_ls_shift/su_max 0.005
_refine_ls_shift/su_mean 0.000
_refine_ls_structure_factor_coef Fsqd
_refine_ls_weighting_details 'calc w=1/[\s^2^(Fo^2^)+(0.0893P)^2^+0.5424P] where P=(Fo^2^+2Fc^2^)/3'
_refine_ls_weighting_scheme calc
_refine_ls_wR_factor_gt 0.1380
_refine_ls_wR_factor_ref 0.1461
_reflns_number_gt 5802
_reflns_number_total 7112
_reflns_threshold_expression >2sigma(I)
_cod_data_source_file ja810055w_si_002.cif
_cod_data_source_block shelxl
_cod_depositor_comments
;
The following automatic conversions were performed:

'_exptl_crystal_density_meas' value 'not measured' was changed to '?'
- the value is perceived as not measured.

Automatic conversion script
Id: cif_fix_values 3008 2015-01-20 13:52:24Z robertas 
;
_cod_original_sg_symbol_H-M 'P 21/c        '
_cod_database_code 4104303

loop_
_symmetry_equiv_pos_as_xyz
'x, y, z'
'-x, y+1/2, -z+1/2'
'-x, -y, -z'
'x, -y-1/2, z-1/2'

loop_
_atom_site_label
_atom_site_type_symbol
_atom_site_fract_x
_atom_site_fract_y
_atom_site_fract_z
_atom_site_U_iso_or_equiv
_atom_site_adp_type
_atom_site_occupancy
_atom_site_symmetry_multiplicity
_atom_site_calc_flag
_atom_site_refinement_flags
Si1 Si 0.09222(6) 0.41892(2) -0.11670(3) 0.04277(14) Uani 1 1 d .
Si2 Si 0.03127(6) 0.22770(2) -0.03397(5) 0.05271(16) Uani 1 1 d .
Si3 Si 0.49022(6) 0.29079(2) 0.01783(4) 0.04632(15) Uani 1 1 d .
F1 F 0.00684(12) 0.38905(5) 0.08639(8) 0.0542(3) Uani 1 1 d .
F2 F 0.04672(13) 0.43352(5) 0.25382(8) 0.0538(3) Uani 1 1 d .
F3 F 0.58453(12) 0.37873(5) 0.42724(8) 0.0554(3) Uani 1 1 d .
F4 F 0.54669(11) 0.33638(5) 0.25973(8) 0.0514(3) Uani 1 1 d .
C1 C 0.25079(18) 0.33914(7) 0.07539(12) 0.0378(3) Uani 1 1 d .
C2 C 0.17546(19) 0.35521(7) -0.03156(12) 0.0397(3) Uani 1 1 d .
C3 C 0.15724(18) 0.29345(7) -0.00391(12) 0.0398(3) Uani 1 1 d .
C4 C 0.31952(18) 0.31435(7) 0.02232(12) 0.0406(3) Uani 1 1 d .
C5 C 0.2363(2) 0.48110(9) -0.05639(15) 0.0569(5) Uani 1 1 d .
H5A H 0.1979 0.5158 -0.0983 0.085 Uiso 1 1 calc R
H5B H 0.3360 0.4693 -0.0458 0.085 Uiso 1 1 calc R
H5C H 0.2492 0.4904 0.0061 0.085 Uiso 1 1 calc R
C6 C -0.1003(3) 0.43921(11) -0.13343(18) 0.0662(6) Uani 1 1 d .
H6A H -0.1452 0.4726 -0.1779 0.099 Uiso 1 1 calc R
H6B H -0.0841 0.4498 -0.0705 0.099 Uiso 1 1 calc R
H6C H -0.1709 0.4057 -0.1606 0.099 Uiso 1 1 calc R
C7 C 0.0612(3) 0.39884(12) -0.23862(16) 0.0722(6) Uani 1 1 d .
H7A H 0.0178 0.4325 -0.2825 0.108 Uiso 1 1 calc R
H7B H -0.0106 0.3657 -0.2665 0.108 Uiso 1 1 calc R
H7C H 0.1603 0.3879 -0.2298 0.108 Uiso 1 1 calc R
C8 C -0.1517(3) 0.25138(14) -0.0419(3) 0.1081(12) Uani 1 1 d .
H8A H -0.2197 0.2174 -0.0575 0.162 Uiso 1 1 calc R
H8B H -0.2047 0.2811 -0.0927 0.162 Uiso 1 1 calc R
H8C H -0.1255 0.2679 0.0206 0.162 Uiso 1 1 calc R
C9 C -0.0132(3) 0.19845(12) -0.1553(2) 0.0814(7) Uani 1 1 d .
H9A H -0.0796 0.1638 -0.1733 0.122 Uiso 1 1 calc R
H9B H 0.0835 0.1877 -0.1500 0.122 Uiso 1 1 calc R
H9C H -0.0664 0.2287 -0.2051 0.122 Uiso 1 1 calc R
C10 C 0.1412(4) 0.17141(12) 0.0652(2) 0.0959(9) Uani 1 1 d .
H10A H 0.0768 0.1365 0.0509 0.144 Uiso 1 1 calc R
H10B H 0.1674 0.1880 0.1276 0.144 Uiso 1 1 calc R
H10C H 0.2362 0.1607 0.0684 0.144 Uiso 1 1 calc R
C11 C 0.4157(3) 0.27385(11) -0.11407(17) 0.0641(5) Uani 1 1 d .
H11A H 0.5020 0.2614 -0.1197 0.096 Uiso 1 1 calc R
H11B H 0.3679 0.3090 -0.1535 0.096 Uiso 1 1 calc R
H11C H 0.3388 0.2424 -0.1371 0.096 Uiso 1 1 calc R
C12 C 0.5801(3) 0.22376(10) 0.09704(19) 0.0674(6) Uani 1 1 d .
H12A H 0.6698 0.2113 0.0951 0.101 Uiso 1 1 calc R
H12B H 0.5039 0.1920 0.0730 0.101 Uiso 1 1 calc R
H12C H 0.6132 0.2333 0.1640 0.101 Uiso 1 1 calc R
C13 C 0.6332(3) 0.35393(10) 0.06332(19) 0.0663(6) Uani 1 1 d .
H13A H 0.7238 0.3426 0.0616 0.099 Uiso 1 1 calc R
H13B H 0.6656 0.3636 0.1301 0.099 Uiso 1 1 calc R
H13C H 0.5840 0.3882 0.0217 0.099 Uiso 1 1 calc R
C14 C 0.27572(18) 0.36186(7) 0.16676(11) 0.0368(3) Uani 1 1 d .
C15 C 0.15156(19) 0.38683(7) 0.17051(12) 0.0402(3) Uani 1 1 d .
C16 C 0.1715(2) 0.40957(7) 0.25583(13) 0.0413(3) Uani 1 1 d .
C17 C 0.3173(2) 0.40835(7) 0.34558(12) 0.0409(3) Uani 1 1 d .
C18 C 0.44146(19) 0.38277(7) 0.34287(12) 0.0418(3) Uani 1 1 d .
C19 C 0.42103(18) 0.36063(7) 0.25632(12) 0.0393(3) Uani 1 1 d .
C20 C 0.3347(2) 0.43137(8) 0.43391(13) 0.0462(4) Uani 1 1 d .
C21 C 0.3392(2) 0.45112(8) 0.50471(13) 0.0482(4) Uani 1 1 d .
C22 C 0.3430(2) 0.47351(9) 0.58998(15) 0.0547(5) Uani 1 1 d .
C23 C 0.2254(4) 0.50998(11) 0.5797(2) 0.0804(8) Uani 1 1 d .
H23 H 0.1420 0.5213 0.5172 0.096 Uiso 1 1 calc R
C24 C 0.2337(5) 0.53012(13) 0.6665(4) 0.1134(14) Uani 1 1 d .
H24 H 0.1553 0.5548 0.6616 0.136 Uiso 1 1 calc R
C25 C 0.3604(6) 0.51259(17) 0.7590(3) 0.1160(15) Uani 1 1 d .
H25 H 0.3668 0.5262 0.8160 0.139 Uiso 1 1 calc R
C26 C 0.4718(5) 0.47696(19) 0.7671(2) 0.1138(13) Uani 1 1 d .
H26 H 0.5542 0.4652 0.8296 0.137 Uiso 1 1 calc R
C27 C 0.4673(3) 0.45708(14) 0.68415(17) 0.0803(7) Uani 1 1 d .
H27 H 0.5474 0.4326 0.6911 0.096 Uiso 1 1 calc R

loop_
_atom_site_aniso_label
_atom_site_aniso_U_11
_atom_site_aniso_U_22
_atom_site_aniso_U_33
_atom_site_aniso_U_23
_atom_site_aniso_U_13
_atom_site_aniso_U_12
Si1 0.0489(3) 0.0402(2) 0.0414(2) -0.00077(17) 0.0257(2) 0.00067(18)
Si2 0.0541(3) 0.0415(3) 0.0767(4) -0.0140(2) 0.0445(3) -0.0098(2)
Si3 0.0422(3) 0.0443(3) 0.0619(3) -0.0114(2) 0.0342(2) -0.00176(18)
F1 0.0412(5) 0.0755(7) 0.0450(6) -0.0029(5) 0.0225(4) 0.0119(5)
F2 0.0577(6) 0.0614(6) 0.0556(6) 0.0020(5) 0.0393(5) 0.0157(5)
F3 0.0479(6) 0.0668(7) 0.0436(5) -0.0008(5) 0.0195(5) 0.0002(5)
F4 0.0414(5) 0.0613(6) 0.0543(6) 0.0000(5) 0.0276(5) 0.0094(4)
C1 0.0389(8) 0.0353(7) 0.0446(8) -0.0020(6) 0.0260(7) 0.0003(6)
C2 0.0435(8) 0.0377(8) 0.0444(8) -0.0031(6) 0.0280(7) 0.0005(6)
C3 0.0410(8) 0.0362(8) 0.0480(8) -0.0053(6) 0.0279(7) -0.0011(6)
C4 0.0404(8) 0.0392(8) 0.0489(9) -0.0055(6) 0.0284(7) -0.0014(6)
C5 0.0631(11) 0.0456(9) 0.0588(11) -0.0009(8) 0.0307(9) -0.0034(8)
C6 0.0567(12) 0.0650(13) 0.0792(14) 0.0201(11) 0.0380(11) 0.0139(9)
C7 0.0964(17) 0.0725(14) 0.0476(11) -0.0048(10) 0.0386(11) -0.0015(12)
C8 0.0745(17) 0.0882(19) 0.196(4) -0.049(2) 0.096(2) -0.0292(14)
C9 0.0813(16) 0.0729(15) 0.0822(16) -0.0343(13) 0.0388(13) -0.0189(12)
C10 0.145(3) 0.0573(14) 0.111(2) 0.0152(14) 0.086(2) -0.0026(15)
C11 0.0648(12) 0.0712(13) 0.0722(13) -0.0182(11) 0.0474(11) 0.0010(10)
C12 0.0566(12) 0.0604(12) 0.0841(15) -0.0018(11) 0.0373(11) 0.0131(9)
C13 0.0555(12) 0.0633(13) 0.0951(16) -0.0228(11) 0.0505(12) -0.0136(9)
C14 0.0428(8) 0.0317(7) 0.0427(8) 0.0005(6) 0.0274(7) 0.0002(6)
C15 0.0386(8) 0.0420(8) 0.0422(8) 0.0023(6) 0.0231(7) 0.0044(6)
C16 0.0486(9) 0.0367(8) 0.0491(9) 0.0028(6) 0.0333(7) 0.0065(6)
C17 0.0531(9) 0.0338(7) 0.0429(8) 0.0007(6) 0.0304(7) -0.0017(6)
C18 0.0438(8) 0.0393(8) 0.0417(8) 0.0018(6) 0.0227(7) -0.0022(6)
C19 0.0401(8) 0.0365(7) 0.0465(8) 0.0024(6) 0.0268(7) 0.0029(6)
C20 0.0571(10) 0.0395(8) 0.0485(9) -0.0013(7) 0.0327(8) -0.0032(7)
C21 0.0559(10) 0.0442(9) 0.0502(9) -0.0060(7) 0.0324(8) -0.0060(7)
C22 0.0714(12) 0.0505(10) 0.0580(11) -0.0174(8) 0.0451(10) -0.0192(9)
C23 0.122(2) 0.0542(12) 0.113(2) -0.0024(13) 0.0943(19) 0.0027(13)
C24 0.192(4) 0.0578(15) 0.183(4) -0.0195(19) 0.162(4) -0.0084(19)
C25 0.204(4) 0.093(2) 0.117(3) -0.052(2) 0.130(3) -0.066(3)
C26 0.135(3) 0.154(3) 0.0678(17) -0.054(2) 0.0642(19) -0.059(3)
C27 0.0751(15) 0.113(2) 0.0524(12) -0.0274(13) 0.0338(11) -0.0247(14)

loop_
_atom_type_symbol
_atom_type_description
_atom_type_scat_dispersion_real
_atom_type_scat_dispersion_imag
_atom_type_scat_source
C C 0.0033 0.0016 'International Tables Vol C Tables 4.2.6.8 and 6.1.1.4'
H H 0.0000 0.0000 'International Tables Vol C Tables 4.2.6.8 and 6.1.1.4'
Si Si 0.0817 0.0704 'International Tables Vol C Tables 4.2.6.8 and 6.1.1.4'
F F 0.0171 0.0103 'International Tables Vol C Tables 4.2.6.8 and 6.1.1.4'

loop_
_geom_angle_atom_site_label_1
_geom_angle_atom_site_label_2
_geom_angle_atom_site_label_3
_geom_angle
C2 Si1 C7 110.18(10)
C2 Si1 C5 106.18(8)
C7 Si1 C5 111.68(11)
C2 Si1 C6 108.61(9)
C7 Si1 C6 109.53(12)
C5 Si1 C6 110.58(11)
C3 Si2 C10 108.14(12)
C3 Si2 C8 108.07(10)
C10 Si2 C8 111.37(17)
C3 Si2 C9 107.46(10)
C10 Si2 C9 110.67(14)
C8 Si2 C9 110.97(15)
C4 Si3 C12 109.09(9)
C4 Si3 C11 106.85(9)
C12 Si3 C11 111.23(11)
C4 Si3 C13 108.01(8)
C12 Si3 C13 110.86(11)
C11 Si3 C13 110.65(11)
C14 C1 C4 147.91(15)
C14 C1 C2 141.58(14)
C4 C1 C2 62.11(11)
C14 C1 C3 141.97(14)
C4 C1 C3 61.82(10)
C2 C1 C3 59.65(10)
C3 C2 C1 60.34(11)
C3 C2 C4 60.60(10)
C1 C2 C4 57.87(10)
C3 C2 Si1 149.38(13)
C1 C2 Si1 141.72(12)
C4 C2 Si1 143.08(12)
C2 C3 C1 60.01(10)
C2 C3 C4 60.86(11)
C1 C3 C4 57.85(10)
C2 C3 Si2 147.68(13)
C1 C3 Si2 143.09(12)
C4 C3 Si2 143.81(12)
C1 C4 C3 60.33(10)
C1 C4 C2 60.02(10)
C3 C4 C2 58.53(10)
C1 C4 Si3 151.26(13)
C3 C4 Si3 141.99(12)
C2 C4 Si3 140.63(13)
Si1 C5 H5A 109.5
Si1 C5 H5B 109.5
H5A C5 H5B 109.5
Si1 C5 H5C 109.5
H5A C5 H5C 109.5
H5B C5 H5C 109.5
Si1 C6 H6A 109.5
Si1 C6 H6B 109.5
H6A C6 H6B 109.5
Si1 C6 H6C 109.5
H6A C6 H6C 109.5
H6B C6 H6C 109.5
Si1 C7 H7A 109.5
Si1 C7 H7B 109.5
H7A C7 H7B 109.5
Si1 C7 H7C 109.5
H7A C7 H7C 109.5
H7B C7 H7C 109.5
Si2 C8 H8A 109.5
Si2 C8 H8B 109.5
H8A C8 H8B 109.5
Si2 C8 H8C 109.5
H8A C8 H8C 109.5
H8B C8 H8C 109.5
Si2 C9 H9A 109.5
Si2 C9 H9B 109.5
H9A C9 H9B 109.5
Si2 C9 H9C 109.5
H9A C9 H9C 109.5
H9B C9 H9C 109.5
Si2 C10 H10A 109.5
Si2 C10 H10B 109.5
H10A C10 H10B 109.5
Si2 C10 H10C 109.5
H10A C10 H10C 109.5
H10B C10 H10C 109.5
Si3 C11 H11A 109.5
Si3 C11 H11B 109.5
H11A C11 H11B 109.5
Si3 C11 H11C 109.5
H11A C11 H11C 109.5
H11B C11 H11C 109.5
Si3 C12 H12A 109.5
Si3 C12 H12B 109.5
H12A C12 H12B 109.5
Si3 C12 H12C 109.5
H12A C12 H12C 109.5
H12B C12 H12C 109.5
Si3 C13 H13A 109.5
Si3 C13 H13B 109.5
H13A C13 H13B 109.5
Si3 C13 H13C 109.5
H13A C13 H13C 109.5
H13B C13 H13C 109.5
C19 C14 C15 115.47(14)
C19 C14 C1 123.56(14)
C15 C14 C1 120.96(14)
F1 C15 C16 118.85(14)
F1 C15 C14 118.64(14)
C16 C15 C14 122.51(15)
F2 C16 C15 119.33(15)
F2 C16 C17 118.69(14)
C15 C16 C17 121.98(14)
C16 C17 C18 115.93(14)
C16 C17 C20 121.00(15)
C18 C17 C20 123.06(16)
F3 C18 C19 119.03(15)
F3 C18 C17 119.15(15)
C19 C18 C17 121.81(15)
F4 C19 C18 118.32(14)
F4 C19 C14 119.38(14)
C18 C19 C14 122.29(15)
C21 C20 C17 175.9(2)
C20 C21 C22 178.6(2)
C23 C22 C27 120.0(2)
C23 C22 C21 120.9(2)
C27 C22 C21 119.2(2)
C22 C23 C24 118.6(3)
C22 C23 H23 120.7
C24 C23 H23 120.7
C25 C24 C23 119.4(3)
C25 C24 H24 120.3
C23 C24 H24 120.3
C26 C25 C24 121.0(3)
C26 C25 H25 119.5
C24 C25 H25 119.5
C25 C26 C27 120.9(4)
C25 C26 H26 119.6
C27 C26 H26 119.6
C26 C27 C22 120.2(3)
C26 C27 H27 119.9
C22 C27 H27 119.9

loop_
_geom_bond_atom_site_label_1
_geom_bond_atom_site_label_2
_geom_bond_distance
Si1 C2 1.8328(17)
Si1 C7 1.859(2)
Si1 C5 1.859(2)
Si1 C6 1.863(2)
Si2 C3 1.8277(16)
Si2 C10 1.853(3)
Si2 C8 1.852(2)
Si2 C9 1.862(3)
Si3 C4 1.8337(16)
Si3 C12 1.854(2)
Si3 C11 1.861(2)
Si3 C13 1.861(2)
F1 C15 1.3505(19)
F2 C16 1.3489(18)
F3 C18 1.3454(19)
F4 C19 1.3489(18)
C1 C14 1.438(2)
C1 C4 1.463(2)
C1 C2 1.497(2)
C1 C3 1.501(2)
C2 C3 1.491(2)
C2 C4 1.527(2)
C3 C4 1.523(2)
C5 H5A 0.9600
C5 H5B 0.9600
C5 H5C 0.9600
C6 H6A 0.9600
C6 H6B 0.9600
C6 H6C 0.9600
C7 H7A 0.9600
C7 H7B 0.9600
C7 H7C 0.9600
C8 H8A 0.9600
C8 H8B 0.9600
C8 H8C 0.9600
C9 H9A 0.9600
C9 H9B 0.9600
C9 H9C 0.9600
C10 H10A 0.9600
C10 H10B 0.9600
C10 H10C 0.9600
C11 H11A 0.9600
C11 H11B 0.9600
C11 H11C 0.9600
C12 H12A 0.9600
C12 H12B 0.9600
C12 H12C 0.9600
C13 H13A 0.9600
C13 H13B 0.9600
C13 H13C 0.9600
C14 C19 1.391(2)
C14 C15 1.398(2)
C15 C16 1.368(2)
C16 C17 1.395(2)
C17 C18 1.395(2)
C17 C20 1.425(2)
C18 C19 1.379(2)
C20 C21 1.195(2)
C21 C22 1.435(2)
C22 C23 1.372(3)
C22 C27 1.393(3)
C23 C24 1.421(4)
C23 H23 0.9300
C24 C25 1.393(5)
C24 H24 0.9300
C25 C26 1.323(6)
C25 H25 0.9300
C26 C27 1.378(4)
C26 H26 0.9300
C27 H27 0.9300
